data_7109195
loop_
_publ_author_name
'Agnes Kozma'
'Jekaterina Petuskova'
'Christian W. Lehmann'
'Manuel Alcarazo'

_publ_section_title
;
 Synthesis, structure and reactivity of cyclopropenyl-1-ylidene stabilized
 S(II), Se(II) and Te(II) mono- and dications
;
_journal_name_full Chem.Commun.
_journal_page_first 4145
_journal_paper_doi 10.1039/c2cc36225b
_journal_volume 49
_journal_year 2013
_chemical_compound_source dichloromethane,ether
_chemical_formula_moiety 'C30 H56 N4 O, 2(C F3 O3 S)'
_chemical_formula_sum 'C32 H56 F6 N4 O7 S2'
_chemical_formula_weight 786.93
_chemical_name_systematic
;
?
;
_space_group_crystal_system monoclinic
_space_group_IT_number 14
_space_group_name_Hall '-P 2ybc'
_space_group_name_H-M_alt 'P 1 21/c 1'
_symmetry_cell_setting monoclinic
_symmetry_Int_Tables_number 14
_symmetry_space_group_name_Hall '-P 2ybc'
_symmetry_space_group_name_H-M 'P 1 21/c 1'
_atom_sites_solution_hydrogens geom
_atom_sites_solution_primary direct
_atom_sites_solution_secondary difmap
_audit_block_code AVM-AB-988-01
_audit_creation_date 2011-05-30
_audit_creation_method
;
Olex2 1.1
(compiled 2011.02.15 svn.r1672, GUI svn.r3494)
;
_cell_angle_alpha 90.00
_cell_angle_beta 101.772(2)
_cell_angle_gamma 90.00
_cell_formula_units_Z 4
_cell_length_a 13.6299(11)
_cell_length_b 15.6457(13)
_cell_length_c 18.9753(15)
_cell_measurement_reflns_used 9646
_cell_measurement_temperature 100
_cell_measurement_theta_max 35.6225
_cell_measurement_theta_min 2.4309
_cell_volume 3961.4(6)
_computing_cell_refinement 'SAINT software (Bruker AXS, 2004)'
_computing_data_collection 'APEX2 (Bruker AXS, 2008)'
_computing_data_reduction 'SAINT software (Bruker AXS, 2004)'
_computing_molecular_graphics 'DIAMOND (Crystal Impact GbR, 2005)'
_computing_publication_material
;
O. V. Dolomanov, L. J. Bourhis, R. J. Gildea, J. A. K. Howard and H. Puschmann,
OLEX2: a complete structure solution, refinement and analysis program.
J. Appl. Cryst. (2009). 42, 339-341.
;
_computing_structure_refinement 'SHELXL-97 (G. M. Sheldrick, 2008)'
_computing_structure_solution 'SHELXS-97 (G. M. Sheldrick, 2008)'
_diffrn_ambient_temperature 100
_diffrn_detector_area_resol_mean 66.67
_diffrn_measured_fraction_theta_full 1.000
_diffrn_measured_fraction_theta_max 0.998
_diffrn_measurement_device_type 'Bruker-AXS Kappa Mach3 APEX-II'
_diffrn_measurement_method 'CCD \f- and \w-scans'
_diffrn_radiation_monochromator 'Incoatec Helios mirrors'
_diffrn_radiation_source '0.2 x 2mm^2^ focus rotating anode'
_diffrn_radiation_type Mo-K\a
_diffrn_radiation_wavelength 0.71073
_diffrn_reflns_av_R_equivalents 0.0388
_diffrn_reflns_av_unetI/netI 0.0144
_diffrn_reflns_limit_h_max 22
_diffrn_reflns_limit_h_min -22
_diffrn_reflns_limit_k_max 25
_diffrn_reflns_limit_k_min -25
_diffrn_reflns_limit_l_max 31
_diffrn_reflns_limit_l_min -31
_diffrn_reflns_number 282313
_diffrn_reflns_theta_full 27.50
_diffrn_reflns_theta_max 35.69
_diffrn_reflns_theta_min 1.70
_diffrn_source_current 30.0
_diffrn_source_power 1.5
_diffrn_source_voltage 50.0
_diffrn_standards_number 0
_exptl_absorpt_coefficient_mu 0.210
_exptl_absorpt_correction_T_max 0.97983
_exptl_absorpt_correction_T_min 0.95145
_exptl_absorpt_correction_type gaussian
_exptl_absorpt_process_details 'SADABS (Bruker AXS, 2008)'
_exptl_crystal_colour colourless
_exptl_crystal_colour_primary colourless
_exptl_crystal_density_diffrn 1.319
_exptl_crystal_description prism
_exptl_crystal_F_000 1672
_exptl_crystal_size_max 0.28
_exptl_crystal_size_mid 0.17
_exptl_crystal_size_min 0.11
_refine_diff_density_max 0.739
_refine_diff_density_min -0.568
_refine_diff_density_rms 0.057
_refine_ls_extinction_method none
_refine_ls_goodness_of_fit_ref 1.062
_refine_ls_hydrogen_treatment constr
_refine_ls_matrix_type full
_refine_ls_number_parameters 476
_refine_ls_number_reflns 18327
_refine_ls_number_restraints 0
_refine_ls_restrained_S_all 1.062
_refine_ls_R_factor_all 0.0481
_refine_ls_R_factor_gt 0.0372
_refine_ls_shift/su_max 0.002
_refine_ls_shift/su_mean 0.000
_refine_ls_structure_factor_coef Fsqd
_refine_ls_weighting_details 'calc w=1/[\s^2^(Fo^2^)+(0.0546P)^2^+1.1332P] where P=(Fo^2^+2Fc^2^)/3'
_refine_ls_weighting_scheme calc
_refine_ls_wR_factor_gt 0.1023
_refine_ls_wR_factor_ref 0.1103
_reflns_number_gt 15258
_reflns_number_total 18327
_reflns_threshold_expression >2sigma(I)
_cod_data_source_file c2cc36225b.txt
_cod_data_source_block 7400sadabs
_cod_original_sg_symbol_Hall '-p 2ybc'
_cod_original_sg_symbol_H-M 'P 21/c'
_cod_database_code 7109195

loop_
_space_group_symop_id
_space_group_symop_operation_xyz
1 'x, y, z'
2 '-x, y+1/2, -z+1/2'
3 '-x, -y, -z'
4 'x, -y-1/2, z-1/2'

loop_
_atom_site_label
_atom_site_type_symbol
_atom_site_fract_x
_atom_site_fract_y
_atom_site_fract_z
_atom_site_U_iso_or_equiv
_atom_site_adp_type
_atom_site_occupancy
_atom_site_symmetry_multiplicity
_atom_site_calc_flag
_atom_site_refinement_flags
S1 S 0.266838(15) 0.593983(13) 0.026125(10) 0.01835(4) Uani 1 1 d .
S2 S 0.192332(17) 0.421994(13) 0.413709(11) 0.02001(4) Uani 1 1 d .
F1 F 0.09837(5) 0.57989(5) 0.07263(4) 0.03667(15) Uani 1 1 d .
F2 F 0.09744(6) 0.67957(5) -0.00565(5) 0.04325(18) Uani 1 1 d .
F3 F 0.08554(5) 0.54835(5) -0.03915(4) 0.03864(17) Uani 1 1 d .
F4 F 0.05515(7) 0.54022(7) 0.41661(6) 0.0616(3) Uani 1 1 d .
F5 F -0.00362(6) 0.42621(6) 0.36480(5) 0.0488(2) Uani 1 1 d .
F6 F 0.07764(6) 0.51103(6) 0.31061(5) 0.0504(2) Uani 1 1 d .
O1 O 0.49247(4) 0.68410(4) 0.22955(3) 0.01547(10) Uani 1 1 d .
O2 O 0.28593(6) 0.61449(6) -0.04380(4) 0.03162(15) Uani 1 1 d .
O3 O 0.28634(6) 0.50623(5) 0.04727(4) 0.02856(14) Uani 1 1 d .
O4 O 0.30076(6) 0.65616(5) 0.08170(4) 0.02842(14) Uani 1 1 d .
O5 O 0.20114(7) 0.36074(5) 0.35851(4) 0.03375(17) Uani 1 1 d .
O6 O 0.26444(5) 0.49040(5) 0.42296(4) 0.02906(14) Uani 1 1 d .
O7 O 0.17262(8) 0.38717(6) 0.47932(5) 0.0399(2) Uani 1 1 d .
N1 N 0.70257(5) 0.64319(4) 0.14402(3) 0.01402(10) Uani 1 1 d .
N2 N 0.73216(5) 0.77815(4) 0.30896(3) 0.01478(10) Uani 1 1 d .
N3 N 0.38039(5) 0.87409(4) 0.12926(4) 0.01571(11) Uani 1 1 d .
N4 N 0.24191(4) 0.73690(4) 0.23945(3) 0.01326(10) Uani 1 1 d .
C1 C 0.58577(5) 0.70742(5) 0.22124(4) 0.01406(11) Uani 1 1 d .
C2 C 0.66526(5) 0.68654(5) 0.19062(4) 0.01287(11) Uani 1 1 d .
C3 C 0.67735(5) 0.73885(5) 0.25461(4) 0.01306(11) Uani 1 1 d .
C4 C 0.63609(6) 0.57982(5) 0.09857(4) 0.01842(13) Uani 1 1 d .
H4 H 0.6750 0.5524 0.0668 0.022 Uiso 1 1 calc R
C5 C 0.60341(8) 0.51064(6) 0.14509(6) 0.02730(18) Uani 1 1 d .
H5A H 0.6612 0.4878 0.1771 0.041 Uiso 1 1 calc R
H5B H 0.5700 0.4658 0.1149 0.041 Uiso 1 1 calc R
H5C H 0.5584 0.5346 0.1727 0.041 Uiso 1 1 calc R
C6 C 0.54749(7) 0.62448(8) 0.05159(5) 0.02901(19) Uani 1 1 d .
H6A H 0.5064 0.6499 0.0815 0.044 Uiso 1 1 calc R
H6B H 0.5087 0.5837 0.0198 0.044 Uiso 1 1 calc R
H6C H 0.5713 0.6682 0.0238 0.044 Uiso 1 1 calc R
C7 C 0.81078(5) 0.64803(5) 0.14147(4) 0.01378(11) Uani 1 1 d .
H7 H 0.8401 0.6960 0.1719 0.017 Uiso 1 1 calc R
C8 C 0.82392(6) 0.66578(5) 0.06509(4) 0.01800(13) Uani 1 1 d .
H8A H 0.7979 0.6186 0.0346 0.027 Uiso 1 1 calc R
H8B H 0.8938 0.6729 0.0650 0.027 Uiso 1 1 calc R
H8C H 0.7883 0.7170 0.0475 0.027 Uiso 1 1 calc R
C9 C 0.86376(6) 0.56665(6) 0.17260(5) 0.02061(14) Uani 1 1 d .
H9A H 0.8572 0.5602 0.2217 0.031 Uiso 1 1 calc R
H9B H 0.9335 0.5701 0.1706 0.031 Uiso 1 1 calc R
H9C H 0.8341 0.5183 0.1451 0.031 Uiso 1 1 calc R
C10 C 0.84217(5) 0.78937(5) 0.31648(4) 0.01560(12) Uani 1 1 d .
H10 H 0.8592 0.7756 0.2700 0.019 Uiso 1 1 calc R
C11 C 0.89790(7) 0.72722(7) 0.37210(6) 0.0300(2) Uani 1 1 d .
H11A H 0.8810 0.7385 0.4179 0.045 Uiso 1 1 calc R
H11B H 0.9688 0.7342 0.3760 0.045 Uiso 1 1 calc R
H11C H 0.8791 0.6697 0.3575 0.045 Uiso 1 1 calc R
C12 C 0.87092(7) 0.88173(6) 0.33380(6) 0.02583(17) Uani 1 1 d .
H12A H 0.8359 0.9179 0.2961 0.039 Uiso 1 1 calc R
H12B H 0.9419 0.8885 0.3378 0.039 Uiso 1 1 calc R
H12C H 0.8532 0.8973 0.3785 0.039 Uiso 1 1 calc R
C13 C 0.68203(6) 0.80264(6) 0.36896(4) 0.01845(13) Uani 1 1 d .
H13 H 0.7326 0.8295 0.4066 0.022 Uiso 1 1 calc R
C14 C 0.60066(7) 0.86831(6) 0.34355(5) 0.02620(17) Uani 1 1 d .
H14A H 0.6283 0.9156 0.3218 0.039 Uiso 1 1 calc R
H14B H 0.5745 0.8883 0.3839 0.039 Uiso 1 1 calc R
H14C H 0.5477 0.8427 0.3089 0.039 Uiso 1 1 calc R
C15 C 0.64402(8) 0.72308(7) 0.40152(5) 0.02654(17) Uani 1 1 d .
H15A H 0.5942 0.6953 0.3658 0.040 Uiso 1 1 calc R
H15B H 0.6151 0.7393 0.4416 0.040 Uiso 1 1 calc R
H15C H 0.6989 0.6846 0.4176 0.040 Uiso 1 1 calc R
C16 C 0.41788(5) 0.74142(4) 0.21088(4) 0.01226(10) Uani 1 1 d .
C17 C 0.32124(5) 0.75820(4) 0.21463(4) 0.01176(10) Uani 1 1 d .
C18 C 0.37413(5) 0.80982(4) 0.17220(4) 0.01240(11) Uani 1 1 d .
C19 C 0.25097(6) 0.66277(5) 0.28936(4) 0.01532(12) Uani 1 1 d .
H19 H 0.1864 0.6562 0.3039 0.018 Uiso 1 1 calc R
C20 C 0.26973(7) 0.58135(5) 0.25021(5) 0.02051(14) Uani 1 1 d .
H20A H 0.2177 0.5742 0.2082 0.031 Uiso 1 1 calc R
H20B H 0.2700 0.5332 0.2816 0.031 Uiso 1 1 calc R
H20C H 0.3334 0.5853 0.2362 0.031 Uiso 1 1 calc R
C21 C 0.32972(7) 0.67928(6) 0.35730(4) 0.02092(14) Uani 1 1 d .
H21A H 0.3950 0.6804 0.3456 0.031 Uiso 1 1 calc R
H21B H 0.3271 0.6346 0.3916 0.031 Uiso 1 1 calc R
H21C H 0.3167 0.7333 0.3776 0.031 Uiso 1 1 calc R
C22 C 0.15022(5) 0.78979(5) 0.22700(4) 0.01501(12) Uani 1 1 d .
H22 H 0.1574 0.8338 0.1916 0.018 Uiso 1 1 calc R
C23 C 0.05868(6) 0.73647(6) 0.19537(6) 0.02671(18) Uani 1 1 d .
H23A H 0.0693 0.7083 0.1526 0.040 Uiso 1 1 calc R
H23B H 0.0010 0.7729 0.1836 0.040 Uiso 1 1 calc R
H23C H 0.0479 0.6945 0.2299 0.040 Uiso 1 1 calc R
C24 C 0.13935(7) 0.83491(6) 0.29582(5) 0.02483(16) Uani 1 1 d .
H24A H 0.1257 0.7936 0.3299 0.037 Uiso 1 1 calc R
H24B H 0.0851 0.8751 0.2854 0.037 Uiso 1 1 calc R
H24C H 0.2004 0.8646 0.3157 0.037 Uiso 1 1 calc R
C25 C 0.29191(6) 0.92532(5) 0.09465(5) 0.01899(13) Uani 1 1 d .
H25 H 0.3139 0.9621 0.0591 0.023 Uiso 1 1 calc R
C26 C 0.25706(8) 0.98443(6) 0.14850(6) 0.02683(17) Uani 1 1 d .
H26A H 0.2365 0.9509 0.1853 0.040 Uiso 1 1 calc R
H26B H 0.2016 1.0182 0.1241 0.040 Uiso 1 1 calc R
H26C H 0.3111 1.0214 0.1700 0.040 Uiso 1 1 calc R
C27 C 0.21019(7) 0.86776(6) 0.05318(5) 0.02388(16) Uani 1 1 d .
H27A H 0.2356 0.8372 0.0169 0.036 Uiso 1 1 calc R
H27B H 0.1539 0.9020 0.0308 0.036 Uiso 1 1 calc R
H27C H 0.1895 0.8278 0.0857 0.036 Uiso 1 1 calc R
C28 C 0.47964(6) 0.89199(6) 0.11135(4) 0.01881(13) Uani 1 1 d .
H28 H 0.5283 0.8528 0.1398 0.023 Uiso 1 1 calc R
C29 C 0.47860(8) 0.87495(7) 0.03243(5) 0.02702(17) Uani 1 1 d .
H29A H 0.4565 0.8175 0.0206 0.041 Uiso 1 1 calc R
H29B H 0.5449 0.8823 0.0235 0.041 Uiso 1 1 calc R
H29C H 0.4337 0.9143 0.0032 0.041 Uiso 1 1 calc R
C30 C 0.51264(8) 0.98239(7) 0.13341(6) 0.02911(19) Uani 1 1 d .
H30A H 0.4663 1.0223 0.1063 0.044 Uiso 1 1 calc R
H30B H 0.5784 0.9922 0.1241 0.044 Uiso 1 1 calc R
H30C H 0.5141 0.9899 0.1838 0.044 Uiso 1 1 calc R
C31 C 0.13031(7) 0.60088(6) 0.01271(5) 0.02440(16) Uani 1 1 d .
C32 C 0.07474(7) 0.47774(7) 0.37500(6) 0.02806(18) Uani 1 1 d .

loop_
_atom_site_aniso_label
_atom_site_aniso_U_11
_atom_site_aniso_U_22
_atom_site_aniso_U_33
_atom_site_aniso_U_23
_atom_site_aniso_U_13
_atom_site_aniso_U_12
S1 0.02032(8) 0.01867(8) 0.01462(8) -0.00381(6) 0.00019(6) 0.00231(6)
S2 0.02572(10) 0.01635(8) 0.01824(8) 0.00075(6) 0.00516(7) -0.00070(7)
F1 0.0295(3) 0.0489(4) 0.0342(3) -0.0074(3) 0.0127(3) -0.0023(3)
F2 0.0353(4) 0.0326(3) 0.0563(5) 0.0009(3) -0.0039(3) 0.0168(3)
F3 0.0262(3) 0.0492(4) 0.0360(3) -0.0211(3) -0.0043(2) -0.0027(3)
F4 0.0416(4) 0.0631(6) 0.0683(6) -0.0409(5) -0.0169(4) 0.0246(4)
F5 0.0265(3) 0.0536(5) 0.0633(5) -0.0085(4) 0.0018(3) -0.0159(3)
F6 0.0387(4) 0.0618(5) 0.0464(4) 0.0240(4) -0.0017(3) 0.0074(4)
O1 0.0098(2) 0.0157(2) 0.0213(2) 0.00244(18) 0.00395(18) 0.00192(17)
O2 0.0344(4) 0.0412(4) 0.0201(3) 0.0020(3) 0.0074(3) 0.0012(3)
O3 0.0333(4) 0.0207(3) 0.0292(3) -0.0006(2) 0.0006(3) 0.0091(3)
O4 0.0283(3) 0.0278(3) 0.0265(3) -0.0135(3) -0.0005(3) -0.0021(3)
O5 0.0490(5) 0.0230(3) 0.0296(4) -0.0066(3) 0.0089(3) 0.0048(3)
O6 0.0228(3) 0.0286(3) 0.0348(4) -0.0016(3) 0.0036(3) -0.0055(3)
O7 0.0526(5) 0.0411(5) 0.0288(4) 0.0126(3) 0.0145(4) 0.0008(4)
N1 0.0121(2) 0.0158(2) 0.0149(2) -0.0051(2) 0.00440(19) -0.00250(19)
N2 0.0121(2) 0.0190(3) 0.0134(2) -0.0048(2) 0.00296(19) -0.0007(2)
N3 0.0144(2) 0.0164(3) 0.0164(3) 0.0050(2) 0.0033(2) -0.0017(2)
N4 0.0104(2) 0.0138(2) 0.0164(2) 0.00237(19) 0.00457(19) 0.00036(18)
C1 0.0100(2) 0.0174(3) 0.0149(3) -0.0029(2) 0.0029(2) 0.0006(2)
C2 0.0115(2) 0.0143(3) 0.0128(3) -0.0019(2) 0.0026(2) 0.0000(2)
C3 0.0118(3) 0.0147(3) 0.0129(3) -0.0022(2) 0.0030(2) 0.0010(2)
C4 0.0165(3) 0.0217(3) 0.0182(3) -0.0087(3) 0.0061(2) -0.0070(2)
C5 0.0308(4) 0.0225(4) 0.0315(4) -0.0069(3) 0.0132(4) -0.0121(3)
C6 0.0214(4) 0.0425(5) 0.0206(4) -0.0070(4) -0.0018(3) -0.0049(4)
C7 0.0119(3) 0.0147(3) 0.0155(3) -0.0031(2) 0.0046(2) -0.0014(2)
C8 0.0188(3) 0.0196(3) 0.0174(3) -0.0016(2) 0.0078(2) -0.0026(2)
C9 0.0189(3) 0.0198(3) 0.0233(4) 0.0016(3) 0.0048(3) 0.0030(3)
C10 0.0121(3) 0.0179(3) 0.0169(3) -0.0037(2) 0.0030(2) -0.0012(2)
C11 0.0171(3) 0.0297(4) 0.0409(5) 0.0106(4) 0.0003(3) 0.0025(3)
C12 0.0214(4) 0.0192(3) 0.0373(5) -0.0066(3) 0.0070(3) -0.0048(3)
C13 0.0161(3) 0.0247(3) 0.0153(3) -0.0068(3) 0.0048(2) 0.0002(3)
C14 0.0224(4) 0.0277(4) 0.0280(4) -0.0113(3) 0.0038(3) 0.0067(3)
C15 0.0273(4) 0.0347(5) 0.0198(4) -0.0007(3) 0.0099(3) -0.0039(3)
C16 0.0103(2) 0.0135(3) 0.0132(3) 0.0003(2) 0.0028(2) 0.0001(2)
C17 0.0106(2) 0.0122(2) 0.0125(2) 0.0003(2) 0.0025(2) -0.00026(19)
C18 0.0118(2) 0.0132(3) 0.0122(2) 0.0003(2) 0.0025(2) -0.0012(2)
C19 0.0159(3) 0.0141(3) 0.0166(3) 0.0029(2) 0.0047(2) -0.0012(2)
C20 0.0264(4) 0.0134(3) 0.0213(3) 0.0010(2) 0.0040(3) -0.0008(3)
C21 0.0254(4) 0.0204(3) 0.0158(3) 0.0024(3) 0.0015(3) -0.0013(3)
C22 0.0099(2) 0.0149(3) 0.0206(3) -0.0004(2) 0.0040(2) 0.0005(2)
C23 0.0135(3) 0.0242(4) 0.0396(5) -0.0056(3) -0.0012(3) -0.0024(3)
C24 0.0247(4) 0.0234(4) 0.0283(4) -0.0068(3) 0.0097(3) 0.0035(3)
C25 0.0183(3) 0.0180(3) 0.0200(3) 0.0062(3) 0.0025(3) 0.0012(2)
C26 0.0292(4) 0.0180(3) 0.0351(5) 0.0007(3) 0.0108(4) 0.0022(3)
C27 0.0196(3) 0.0308(4) 0.0191(3) 0.0040(3) -0.0013(3) -0.0018(3)
C28 0.0161(3) 0.0227(3) 0.0185(3) 0.0044(3) 0.0054(2) -0.0038(3)
C29 0.0300(4) 0.0319(4) 0.0221(4) -0.0014(3) 0.0121(3) -0.0026(3)
C30 0.0287(4) 0.0318(5) 0.0278(4) -0.0026(3) 0.0083(3) -0.0156(4)
C31 0.0226(4) 0.0250(4) 0.0234(4) -0.0069(3) -0.0004(3) 0.0034(3)
C32 0.0229(4) 0.0280(4) 0.0309(4) -0.0071(3) 0.0000(3) -0.0036(3)

loop_
_atom_type_symbol
_atom_type_description
_atom_type_scat_dispersion_real
_atom_type_scat_dispersion_imag
_atom_type_scat_source
C C 0.0033 0.0016 'International Tables Vol C Tables 4.2.6.8 and 6.1.1.4'
H H 0.0000 0.0000 'International Tables Vol C Tables 4.2.6.8 and 6.1.1.4'
N N 0.0061 0.0033 'International Tables Vol C Tables 4.2.6.8 and 6.1.1.4'
O O 0.0106 0.0060 'International Tables Vol C Tables 4.2.6.8 and 6.1.1.4'
F F 0.0171 0.0103 'International Tables Vol C Tables 4.2.6.8 and 6.1.1.4'
S S 0.1246 0.1234 'International Tables Vol C Tables 4.2.6.8 and 6.1.1.4'

loop_
_exptl_crystal_face_index_h
_exptl_crystal_face_index_k
_exptl_crystal_face_index_l
_exptl_crystal_face_perp_dist
-1.00 0.00 0.00 0.0600
1.00 0.00 0.00 0.0500
0.00 -1.00 1.00 0.0600
0.00 1.00 -1.00 0.1100
0.00 1.00 -2.00 0.0800
0.00 1.00 2.00 0.1000
0.00 -1.00 -2.00 0.1600

loop_
_geom_angle_atom_site_label_1
_geom_angle_atom_site_label_2
_geom_angle_atom_site_label_3
_geom_angle
O2 S1 O3 114.31(5)
O2 S1 O4 115.66(5)
O2 S1 C31 103.22(5)
O3 S1 O4 115.26(5)
O3 S1 C31 102.70(5)
O4 S1 C31 103.16(4)
O5 S2 C32 102.69(5)
O6 S2 O5 115.25(5)
O6 S2 C32 102.33(5)
O7 S2 O5 115.86(5)
O7 S2 O6 114.90(5)
O7 S2 C32 102.96(6)
C16 O1 C1 117.59(6)
C2 N1 C4 117.68(6)
C2 N1 C7 121.64(6)
C7 N1 C4 120.27(6)
C3 N2 C10 122.52(6)
C3 N2 C13 116.67(6)
C10 N2 C13 120.39(6)
C18 N3 C25 122.70(6)
C18 N3 C28 117.72(6)
C25 N3 C28 119.46(6)
C17 N4 C19 117.45(6)
C17 N4 C22 122.31(6)
C22 N4 C19 119.77(6)
O1 C1 C2 145.39(7)
O1 C1 C3 145.70(7)
C2 C1 C3 63.69(5)
N1 C2 C1 150.21(7)
N1 C2 C3 151.03(7)
C1 C2 C3 58.20(5)
N2 C3 C1 149.23(7)
N2 C3 C2 152.12(7)
C1 C3 C2 58.11(5)
N1 C4 C5 110.66(7)
N1 C4 C6 110.49(7)
C6 C4 C5 112.14(8)
N1 C7 C8 110.51(6)
N1 C7 C9 109.87(6)
C8 C7 C9 112.55(6)
N2 C10 C11 110.02(7)
N2 C10 C12 110.14(6)
C12 C10 C11 112.89(8)
N2 C13 C14 110.51(7)
N2 C13 C15 110.21(7)
C14 C13 C15 113.24(8)
O1 C16 C17 143.32(7)
O1 C16 C18 152.49(7)
C17 C16 C18 63.56(5)
N4 C17 C16 148.33(7)
N4 C17 C18 153.25(7)
C16 C17 C18 58.39(5)
N3 C18 C16 149.48(7)
N3 C18 C17 152.47(7)
C16 C18 C17 58.05(5)
N4 C19 C20 110.02(6)
N4 C19 C21 111.09(6)
C21 C19 C20 113.31(7)
N4 C22 C23 110.82(6)
N4 C22 C24 110.54(7)
C24 C22 C23 112.26(7)
N3 C25 C26 111.54(7)
N3 C25 C27 110.62(7)
C27 C25 C26 114.24(8)
N3 C28 C29 111.49(7)
N3 C28 C30 110.18(7)
C30 C28 C29 112.23(7)
F1 C31 S1 111.43(7)
F2 C31 S1 111.67(7)
F2 C31 F1 107.37(8)
F3 C31 S1 111.49(6)
F3 C31 F1 107.27(9)
F3 C31 F2 107.36(8)
F4 C32 S2 112.26(7)
F4 C32 F5 106.50(10)
F4 C32 F6 107.82(11)
F5 C32 S2 112.43(8)
F5 C32 F6 106.14(9)
F6 C32 S2 111.33(8)

loop_
_geom_bond_atom_site_label_1
_geom_bond_atom_site_label_2
_geom_bond_distance
S1 O2 1.4394(8)
S1 O3 1.4399(7)
S1 O4 1.4399(7)
S1 C31 1.8292(10)
S2 O5 1.4427(8)
S2 O6 1.4394(8)
S2 O7 1.4337(8)
S2 C32 1.8409(11)
F1 C31 1.3386(12)
F2 C31 1.3319(12)
F3 C31 1.3309(11)
F4 C32 1.3176(13)
F5 C32 1.3205(12)
F6 C32 1.3362(14)
O1 C1 1.3628(9)
O1 C16 1.3477(9)
N1 C2 1.2979(9)
N1 C4 1.4929(10)
N1 C7 1.4874(9)
N2 C3 1.2982(9)
N2 C10 1.4874(10)
N2 C13 1.4925(10)
N3 C18 1.3080(9)
N3 C25 1.4849(10)
N3 C28 1.4870(10)
N4 C17 1.3077(9)
N4 C19 1.4865(10)
N4 C22 1.4771(9)
C1 C2 1.3693(10)
C1 C3 1.3705(10)
C2 C3 1.4455(10)
C4 C5 1.5197(13)
C4 C6 1.5173(14)
C7 C8 1.5217(11)
C7 C9 1.5222(11)
C10 C11 1.5196(12)
C10 C12 1.5157(12)
C13 C14 1.5166(13)
C13 C15 1.5265(13)
C16 C17 1.3591(9)
C16 C18 1.3641(10)
C17 C18 1.4342(10)
C19 C20 1.5225(11)
C19 C21 1.5219(11)
C22 C23 1.5190(11)
C22 C24 1.5180(12)
C25 C26 1.5241(13)
C25 C27 1.5210(12)
C28 C29 1.5184(13)
C28 C30 1.5169(13)
